data_2004659
loop_
_publ_author_name
'Hamzaoui, F.'
'Baert, F.'

_publ_section_title
;
 A New Pyrethroid Insecticide, RU41414
;
_journal_issue 3
_journal_name_full 'Acta Crystallographica Section C'
_journal_page_first 689
_journal_page_last 690
_journal_paper_doi 10.1107/S0108270195013102
_journal_volume 52
_journal_year 1996
_chemical_formula_sum 'C17 H14 F6 O4'
_chemical_formula_weight 396.29
_space_group_IT_number 19
_symmetry_cell_setting orthorhombic
_symmetry_space_group_name_Hall 'P 2ac 2ab'
_symmetry_space_group_name_H-M 'P 21 21 21'
_atom_type_scat_source IntTabIV
_cell_angle_alpha 90
_cell_angle_beta 90
_cell_angle_gamma 90
_cell_formula_units_Z 4
_cell_length_a 23.85(2)
_cell_length_b 6.08(1)
_cell_length_c 12.14(2)
_cell_measurement_reflns_used 25
_cell_measurement_temperature 295
_cell_measurement_theta_max 22
_cell_measurement_theta_min 11
_cell_volume 1760(4)
_computing_cell_refinement 'CAD-4 Software (Enraf-Nonius, 1989)'
_computing_data_collection 'CAD-4 Software (Enraf-Nonius, 1989)'
_computing_data_reduction 'MolEN (Fair, 1990)'
_computing_molecular_graphics 'ORTEPII (Johnson, 1976)'
_computing_structure_refinement 'SHELX76 (Sheldrick, 1976)'
_computing_structure_solution 'SHELXS86 (Sheldrick, 1985)'
_diffrn_measurement_device 'Enraf-Nonius CAD-4'
_diffrn_measurement_method '\w/2\q scans'
_diffrn_radiation_type MoK\a
_diffrn_radiation_wavelength 0.71073
_diffrn_reflns_limit_h_max 33
_diffrn_reflns_limit_h_min 0
_diffrn_reflns_limit_k_max 8
_diffrn_reflns_limit_k_min 0
_diffrn_reflns_limit_l_max 12
_diffrn_reflns_limit_l_min 0
_diffrn_reflns_number 2602
_diffrn_reflns_theta_max 30
_diffrn_standards_decay_% none
_diffrn_standards_interval_time 120
_diffrn_standards_number 3
_exptl_absorpt_coefficient_mu 0.15
_exptl_absorpt_correction_type none
_exptl_crystal_colour colourless
_exptl_crystal_density_diffrn 1.495
_exptl_crystal_description parallelepiped
_exptl_crystal_size_max 0.3
_exptl_crystal_size_mid 0.25
_exptl_crystal_size_min 0.2
_refine_diff_density_max 0.018
_refine_diff_density_min -0.222
_refine_ls_extinction_method none
_refine_ls_goodness_of_fit_obs 1.07
_refine_ls_hydrogen_treatment noref
_refine_ls_number_parameters 224
_refine_ls_number_reflns 1005
_refine_ls_R_factor_obs 0.05
_refine_ls_shift/esd_max 0.018
_refine_ls_structure_factor_coef F
_refine_ls_weighting_details 'w = 1/[\s^2^(F~o~) + 0.0011F~o~^2^]'
_refine_ls_weighting_scheme calc
_refine_ls_wR_factor_obs 0.05
_reflns_number_observed 1005
_reflns_number_total 2602
_reflns_observed_criterion I>=3\s(I)
_cod_data_source_file pa1209.cif
_cod_data_source_block pa1209a
_cod_depositor_comments
;
 Adding the _atom_site_type_symbol data item.

 Antanas Vaitkus,
 2017-01-28

The following automatic conversions were performed:

'_refine_ls_weighting_scheme' value ' w = 1/[\s^2^(F~o~) +
0.0011F~o~^2^]' was changed to 'calc'. New tag
'_refine_ls_weighting_details' was created. The value of the new tag
was set to 'w = 1/[\s^2^(F~o~) + 0.0011F~o~^2^]'.

Automatic conversion script
Id: cif_fix_values 3143 2015-03-26 13:38:13Z robertas 
;
_cod_original_cell_volume 1760
_cod_database_code 2004659

loop_
_symmetry_equiv_pos_as_xyz
x,y,z
1/2-x,-y,1/2+z
-x,1/2+y,1/2-z
1/2+x,1/2-y,-z

loop_
_atom_site_label
_atom_site_type_symbol
_atom_site_fract_x
_atom_site_fract_y
_atom_site_fract_z
_atom_site_U_iso_or_equiv
C1 C .4590(3) .7622(15) .2145(8) .072(14)
O2 O .4302(2) .5600(9) .2408(5) .070(8)
C3 C .3777(3) .5480(14) .2054(6) .050(11)
O4 O .3552(2) .6874(10) .1541(5) .076(11)
F6 F .3834(2) .2147(8) .3062(4) .084(7)
C5 C .3516(3) .3350(14) .2342(6) .062(11)
C7 C .3036(3) .2498(12) .2014(6) .056(11)
C8 C .2659(3) .3555(12) .1195(6) .059(10)
C9 C .2297(3) .2204(12) .0434(6) .051(10)
C10 C .2201(3) .3221(16) -.0696(6) .078(13)
C11 C .2340(3) -.0277(13) .0411(7) .066(12)
C12 C .2011(3) .3396(13) .1362(6) .060(10)
C13 C .1792(3) .2204(15) .2337(7) .064(12)
O14 O .1978(2) .0627(11) .2786(5) .104(9)
O15 O .1307(2) .3174(11) .2661(4) .109(9)
C17 C .0563(3) .3486(17) .3960(7) .081(13)
C16 C .1070(4) .2156(17) .3639(7) .130(16)
C18 C .0024(4) .2725(16) .3780(7) .066(14)
C19 C -.0437(4) .3890(21) .4125(8) .083(16)
C20 C -.0371(4) .5797(21) .4623(9) .107(17)
C21 C .0147(6) .6630(17) .4797(8) .085(17)
C22 C .0609(4) .5476(18) .4449(7) .068(15)
F23 F -.0062(3) .0770(11) .3292(4) .100(10)
F24 F -.0947(2) .3073(14) .3958(5) .137(14)
F25 F -.0817(3) .6946(13) .4946(6) .202(14)
F26 F .0213(3) .8594(11) .5296(5) .141(13)
F27 F .1114(2) .6336(11) .4618(5) .107(11)
HC1 H .5010(1) .7594(1) .2450(1) .080(1)
H'C1 H .4364(1) .8995(1) .2512(1) .080(1)
H"C1 H .4595(1) .7857(1) .1256(1) .080(1)
HC7 H .3116(1) .0964(1) .1573(1) .080(1)
HC8 H .2707(1) .5334(1) .1252(1) .080(1)
H10 H .2165(1) .5000(1) -.0609(1) .080(1)
H'10 H .1809(1) .2607(1) -.1034(1) .080(1)
H"10 H .2539(1) .2834(1) -.1234(1) .080(1)
H11 H .2415(1) -.0867(1) .1230(1) .080(1)
H'11 H .2691(1) -.0720(1) -.0116(1) .080(1)
H"11 H .1961(1) -.0947(1) .0084(1) .080(1)
HC12 H .1932(1) .5137(1) .1458(1) .080(1)
H16 H .0932(1) .0435(1) .3446(1) .080(1)
H'16 H .1365(1) .2048(1) .4301(1) .080(1)

loop_
_geom_angle_atom_site_label_1
_geom_angle_atom_site_label_2
_geom_angle_atom_site_label_3
_geom_angle
_geom_angle_publ_flag
O4 C3 C5 124.3(7) yes
C3 C5 C7 129.6(7) yes
C10 C9 C11 113.5(6) yes
C10 C9 C12 114.3(6) yes
C11 C9 C12 121.7(6) yes
O2 C3 O4 124.0(7) yes
C7 C8 C9 121.3(6) yes
C7 C8 C12 119.0(6) yes
C9 C12 C8 59.0(5) yes
C8 C12 C13 118.9(6) yes
O2 C3 C5 111.6(6) yes
C5 C7 C8 123.9(7) yes
C10 C9 C8 114.6(6) yes
C11 C9 C8 121.1(6) yes
C8 C9 C12 62.4(5) yes
C9 C8 C12 58.7(5) yes
C16 C17 C22 122.0(8) yes
C9 C12 C13 121.4(7) yes
C18 C17 C22 116.4(8) yes
C12 C13 O14 129.0(8) yes
C17 C18 C19 121.5(9) yes
C16 C17 C18 121.6(8) yes
C17 C18 F23 120.5(8) yes
C19 C18 F23 118.0(9) yes
C18 C19 C20 120.0(10) yes
C18 C19 F24 119.5(9) yes
C20 C19 F24 120.5(10) yes
C19 C20 C21 120.7(11) yes
C19 C20 F25 120.2(10) yes
C21 C20 F25 119.1(10) yes
C20 C21 C22 119.6(11) yes
C20 C21 F26 120.7(10) yes
C22 C21 F26 119.7(10) yes
C17 C22 C21 121.8(9) yes
C17 C22 F27 119.6(8) yes
C21 C22 F27 118.6(9) yes

loop_
_geom_bond_atom_site_label_1
_geom_bond_atom_site_label_2
_geom_bond_distance
_geom_bond_publ_flag
C1 O2 1.444(9) yes
O2 C3 1.327(9) yes
C3 O4 1.181(10) yes
C3 C5 1.480(12) yes
C5 C7 1.318(10) yes
F6 C5 1.369(10) yes
C7 C8 1.489(10) yes
C8 C12 1.560(10) yes
C9 C10 1.523(11) yes
C9 C11 1.514(11) yes
C9 C8 1.508(10) yes
C9 C12 1.504(10) yes
C12 C13 1.484(11) yes
C13 O14 1.189(11) yes
C13 O15 1.356(11) yes
O15 C16 1.456(11) yes
C17 C16 1.506(13) yes
C17 C18 1.384(12) yes
C17 C22 1.354(15) yes
C18 C19 1.373(14) yes
C18 F23 1.345(11) yes
C19 C20 1.318(17) yes
C19 F24 1.331(11) yes
C20 C21 1.351(17) yes
C20 F25 1.332(13) yes
C21 C22 1.374(16) yes
C21 F26 1.350(12) yes
C22 F27 1.329(11) yes
